data_7217282
loop_
_publ_author_name
'S\"ohner, T.'
'Braun, F.'
'Over, L. C.'
'Mehlhose, S.'
'Rominger, F.'
'Straub, B. F.'

_publ_section_title
;
 Halogen-free water-stable aluminates as replacement for persistent
 fluorinated weakly-coordinating anions
;
_journal_issue 11
_journal_name_full 'Green Chem.'
_journal_page_first 4696
_journal_paper_doi 10.1039/C4GC00928B
_journal_volume 16
_journal_year 2014
_chemical_formula_sum 'C76 H120 Al Na O8'
_chemical_formula_weight 1211.69
_chemical_name_common 'Na(thf)4 Aletbat'
_chemical_name_systematic
;
 ?
;
_space_group_IT_number 2
_symmetry_cell_setting triclinic
_symmetry_space_group_name_Hall '-P 1'
_symmetry_space_group_name_H-M 'P -1'
_atom_sites_solution_hydrogens geom
_atom_sites_solution_primary direct
_atom_sites_solution_secondary difmap
_audit_creation_method SHELXL-97
_cell_angle_alpha 83.112(1)
_cell_angle_beta 89.299(1)
_cell_angle_gamma 71.328(1)
_cell_formula_units_Z 2
_cell_length_a 14.1898(2)
_cell_length_b 14.7188(3)
_cell_length_c 19.3540(4)
_cell_measurement_reflns_used 8248
_cell_measurement_temperature 200(2)
_cell_measurement_theta_max 21.18
_cell_measurement_theta_min 2.43
_cell_volume 3800.35(13)
_computing_cell_refinement 'Bruker SAINT'
_computing_data_collection 'Bruker APEX2'
_computing_data_reduction 'Bruker SAINT'
_computing_molecular_graphics 'Bruker SHELXTL'
_computing_publication_material 'Bruker SHELXTL'
_computing_structure_refinement 'SHELXL-97 (Sheldrick, 2008)'
_computing_structure_solution 'SHELXS-97 (Sheldrick, 2008)'
_diffrn_ambient_temperature 200(2)
_diffrn_measured_fraction_theta_full 1.000
_diffrn_measured_fraction_theta_max 1.000
_diffrn_measurement_device_type 'Bruker APEX-II Quazar'
_diffrn_measurement_method '\f and \w scans'
_diffrn_radiation_monochromator mirror
_diffrn_radiation_source 'ImuS microsource'
_diffrn_radiation_type MoK\a
_diffrn_radiation_wavelength 0.71073
_diffrn_reflns_av_R_equivalents 0.0540
_diffrn_reflns_av_sigmaI/netI 0.0589
_diffrn_reflns_limit_h_max 15
_diffrn_reflns_limit_h_min -15
_diffrn_reflns_limit_k_max 15
_diffrn_reflns_limit_k_min -15
_diffrn_reflns_limit_l_max 21
_diffrn_reflns_limit_l_min -21
_diffrn_reflns_number 45713
_diffrn_reflns_theta_full 22.72
_diffrn_reflns_theta_max 22.72
_diffrn_reflns_theta_min 1.06
_exptl_absorpt_coefficient_mu 0.082
_exptl_absorpt_correction_T_max 0.9935
_exptl_absorpt_correction_T_min 0.9911
_exptl_absorpt_correction_type multi-scan
_exptl_absorpt_process_details
;
Sheldrick, G. M. (2008). <i>SADABS</i>. University of G\"ottingen, Germany.
;
_exptl_crystal_colour colourless
_exptl_crystal_density_diffrn 1.059
_exptl_crystal_density_method 'not measured'
_exptl_crystal_description polyhedron
_exptl_crystal_F_000 1328
_exptl_crystal_size_max 0.11
_exptl_crystal_size_mid 0.10
_exptl_crystal_size_min 0.08
_refine_diff_density_max 0.506
_refine_diff_density_min -0.318
_refine_diff_density_rms 0.048
_refine_ls_extinction_method none
_refine_ls_goodness_of_fit_ref 1.039
_refine_ls_hydrogen_treatment constr
_refine_ls_matrix_type full
_refine_ls_number_parameters 831
_refine_ls_number_reflns 10197
_refine_ls_number_restraints 1134
_refine_ls_restrained_S_all 1.068
_refine_ls_R_factor_all 0.1158
_refine_ls_R_factor_gt 0.0700
_refine_ls_shift/su_max 0.000
_refine_ls_shift/su_mean 0.000
_refine_ls_structure_factor_coef Fsqd
_refine_ls_weighting_details 'calc w=1/[\s^2^(Fo^2^)+(0.0821P)^2^+4.6243P] where P=(Fo^2^+2Fc^2^)/3'
_refine_ls_weighting_scheme calc
_refine_ls_wR_factor_gt 0.1787
_refine_ls_wR_factor_ref 0.2055
_reflns_number_gt 6499
_reflns_number_total 10197
_reflns_threshold_expression >2sigma(I)
_cod_data_source_file c4gc00928b2.cif
_cod_data_source_block tis15
_cod_depositor_comments
;
The following automatic conversions were performed:

'_symmetry_cell_setting' value 'Triclinic' changed to 'triclinic'
according to
/usr/data/users/saulius/crontab/automatic-downloads/rss-feeds/RSC/lib/dictionaries/cif_core.dic
dictionary named 'cif_core.dic' version 2.4.2 from 2011-04-26.

Automatic conversion script
Id: cif_fix_values 2281 2013-09-26 08:29:07Z andrius 

 Adding full bibliography for 7217280--7217291.cif.
;
_cod_original_cell_volume 3800.35(12)
_cod_original_sg_symbol_H-M P-1
_cod_database_code 7217282

loop_
_symmetry_equiv_pos_as_xyz
'x, y, z'
'-x, -y, -z'

loop_
_atom_site_label
_atom_site_type_symbol
_atom_site_fract_x
_atom_site_fract_y
_atom_site_fract_z
_atom_site_U_iso_or_equiv
_atom_site_adp_type
_atom_site_occupancy
_atom_site_symmetry_multiplicity
_atom_site_calc_flag
_atom_site_refinement_flags
_atom_site_disorder_assembly
_atom_site_disorder_group
Al1 Al 0.67797(8) 0.24076(8) 0.25234(6) 0.0327(3) Uani 1 1 d U . .
Na1 Na 0.25688(19) 0.82193(19) 0.26657(12) 0.0975(8) Uani 1 1 d U . .
O1 O 0.75184(19) 0.26920(18) 0.18763(14) 0.0402(7) Uani 1 1 d U . .
O2 O 0.6946(2) 0.11904(18) 0.27737(13) 0.0404(7) Uani 1 1 d U . .
O3 O 0.55662(19) 0.2952(2) 0.22131(14) 0.0436(7) Uani 1 1 d U . .
O4 O 0.71364(18) 0.27461(17) 0.32807(13) 0.0355(6) Uani 1 1 d U . .
O5 O 0.2482(5) 0.9785(4) 0.2584(4) 0.148(2) Uani 1 1 d U . .
O6 O 0.3283(3) 0.7482(3) 0.37106(19) 0.0824(11) Uani 1 1 d U . .
O7 O 0.2848(4) 0.7420(4) 0.1689(2) 0.1071(14) Uani 1 1 d U . .
O8 O 0.0976(3) 0.8375(4) 0.2933(2) 0.1094(14) Uani 1 1 d U . .
C11 C 0.8253(3) 0.2531(3) 0.1416(2) 0.0339(9) Uani 1 1 d U . .
C12 C 0.8741(3) 0.1587(3) 0.1268(2) 0.0364(10) Uani 1 1 d U . .
C13 C 0.9505(3) 0.1414(3) 0.0793(2) 0.0432(11) Uani 1 1 d U . .
H13 H 0.9834 0.0770 0.0701 0.052 Uiso 1 1 calc R . .
C14 C 0.9798(3) 0.2160(3) 0.0449(2) 0.0429(10) Uani 1 1 d U A .
C15 C 0.9300(3) 0.3081(3) 0.0602(2) 0.0417(10) Uani 1 1 d U . .
H15 H 0.9497 0.3597 0.0373 0.050 Uiso 1 1 calc R . .
C16 C 0.8527(3) 0.3310(3) 0.1071(2) 0.0353(9) Uani 1 1 d U . .
C17 C 0.8430(3) 0.0769(3) 0.1626(2) 0.0413(10) Uani 1 1 d U . .
H17A H 0.8443 0.0788 0.2135 0.050 Uiso 1 1 calc R . .
H17B H 0.8916 0.0149 0.1528 0.050 Uiso 1 1 calc R . .
C19 C 0.8016(3) 0.4350(3) 0.1213(2) 0.0400(10) Uani 1 1 d DU . .
C21 C 0.6693(3) 0.0457(3) 0.2558(2) 0.0387(10) Uani 1 1 d U . .
C22 C 0.6913(3) 0.0221(3) 0.1878(2) 0.0390(10) Uani 1 1 d U . .
C23 C 0.6630(3) -0.0509(3) 0.1652(2) 0.0456(11) Uani 1 1 d U . .
H23 H 0.6784 -0.0663 0.1193 0.055 Uiso 1 1 calc R . .
C24 C 0.6130(3) -0.1026(3) 0.2066(2) 0.0476(11) Uani 1 1 d U . .
C25 C 0.5951(3) -0.0796(3) 0.2739(2) 0.0489(12) Uani 1 1 d U . .
H25 H 0.5622 -0.1153 0.3036 0.059 Uiso 1 1 calc R . .
C26 C 0.6222(3) -0.0076(3) 0.3006(2) 0.0434(11) Uani 1 1 d U . .
C27 C 0.7394(3) 0.0809(3) 0.1394(2) 0.0420(11) Uani 1 1 d U . .
H27A H 0.6958 0.1491 0.1342 0.050 Uiso 1 1 calc R . .
H27B H 0.7437 0.0580 0.0930 0.050 Uiso 1 1 calc R . .
C28 C 0.5775(4) -0.1793(3) 0.1779(3) 0.0648(14) Uani 1 1 d DU . .
C29 C 0.5980(4) 0.0139(3) 0.3755(2) 0.0657(14) Uani 1 1 d DU . .
C31 C 0.4588(3) 0.3406(3) 0.2276(2) 0.0394(10) Uani 1 1 d U . .
C32 C 0.4255(3) 0.3903(3) 0.2856(2) 0.0381(10) Uani 1 1 d U . .
C33 C 0.3242(3) 0.4340(3) 0.2934(2) 0.0464(11) Uani 1 1 d U . .
H33 H 0.3026 0.4658 0.3335 0.056 Uiso 1 1 calc R . .
C34 C 0.2536(3) 0.4331(3) 0.2450(3) 0.0532(12) Uani 1 1 d U . .
C35 C 0.2895(3) 0.3867(3) 0.1871(3) 0.0551(12) Uani 1 1 d U . .
H35 H 0.2424 0.3863 0.1528 0.066 Uiso 1 1 calc R . .
C36 C 0.3893(3) 0.3410(3) 0.1759(2) 0.0468(11) Uani 1 1 d U . .
C37 C 0.4995(3) 0.3969(3) 0.3376(2) 0.0381(10) Uani 1 1 d U . .
H37A H 0.5428 0.3310 0.3552 0.046 Uiso 1 1 calc R . .
H37B H 0.4637 0.4270 0.3775 0.046 Uiso 1 1 calc R . .
C38 C 0.1416(3) 0.4789(4) 0.2564(3) 0.0742(16) Uani 1 1 d DU . .
C39 C 0.4219(4) 0.2902(4) 0.1108(2) 0.0614(13) Uani 1 1 d DU . .
C41 C 0.7317(3) 0.3487(3) 0.35508(19) 0.0339(9) Uani 1 1 d U . .
C42 C 0.6593(3) 0.4399(3) 0.34691(19) 0.0320(9) Uani 1 1 d U . .
C43 C 0.6781(3) 0.5160(3) 0.3739(2) 0.0385(10) Uani 1 1 d U . .
H43 H 0.6289 0.5780 0.3676 0.046 Uiso 1 1 calc R . .
C44 C 0.7656(3) 0.5049(3) 0.4095(2) 0.0409(10) Uani 1 1 d U B .
C45 C 0.8345(3) 0.4129(3) 0.4179(2) 0.0424(10) Uani 1 1 d U . .
H45 H 0.8948 0.4035 0.4428 0.051 Uiso 1 1 calc R . .
C46 C 0.8214(3) 0.3332(3) 0.3921(2) 0.0375(10) Uani 1 1 d U . .
C47 C 0.5645(3) 0.4564(3) 0.3064(2) 0.0378(10) Uani 1 1 d U . .
H47A H 0.5814 0.4408 0.2585 0.045 Uiso 1 1 calc R . .
H47B H 0.5251 0.5259 0.3031 0.045 Uiso 1 1 calc R . .
C48 C 0.7847(3) 0.5910(4) 0.4370(3) 0.0626(13) Uani 1 1 d DU . .
C49 C 0.9030(3) 0.2346(3) 0.4016(2) 0.0483(11) Uani 1 1 d DU . .
C51 C 0.1611(10) 1.0457(7) 0.2121(7) 0.226(6) Uani 1 1 d U . .
H51A H 0.0962 1.0441 0.2305 0.272 Uiso 1 1 calc R . .
H51B H 0.1665 1.0303 0.1635 0.272 Uiso 1 1 calc R . .
C52 C 0.1776(9) 1.1441(7) 0.2182(6) 0.183(4) Uani 1 1 d U . .
H52A H 0.2092 1.1642 0.1758 0.219 Uiso 1 1 calc R . .
H52B H 0.1128 1.1945 0.2229 0.219 Uiso 1 1 calc R . .
C53 C 0.2425(8) 1.1331(6) 0.2802(7) 0.182(5) Uani 1 1 d U . .
H53A H 0.2872 1.1728 0.2728 0.218 Uiso 1 1 calc R . .
H53B H 0.2037 1.1484 0.3226 0.218 Uiso 1 1 calc R . .
C54 C 0.2956(9) 1.0320(7) 0.2827(9) 0.291(10) Uani 1 1 d U . .
H54A H 0.3572 1.0245 0.2562 0.349 Uiso 1 1 calc R . .
H54B H 0.3159 1.0059 0.3317 0.349 Uiso 1 1 calc R . .
C61 C 0.3835(5) 0.7809(5) 0.4175(3) 0.098(2) Uani 1 1 d U . .
H61A H 0.3451 0.8470 0.4271 0.117 Uiso 1 1 calc R . .
H61B H 0.4469 0.7826 0.3964 0.117 Uiso 1 1 calc R . .
C62 C 0.4037(4) 0.7149(4) 0.4824(3) 0.0812(16) Uani 1 1 d U . .
H62A H 0.3544 0.7400 0.5178 0.097 Uiso 1 1 calc R . .
H62B H 0.4713 0.7046 0.5013 0.097 Uiso 1 1 calc R . .
C63 C 0.3948(5) 0.6243(4) 0.4611(3) 0.0950(19) Uani 1 1 d U . .
H63A H 0.4596 0.5828 0.4460 0.114 Uiso 1 1 calc R . .
H63B H 0.3712 0.5877 0.4999 0.114 Uiso 1 1 calc R . .
C64 C 0.3223(5) 0.6565(4) 0.4035(4) 0.0951(19) Uani 1 1 d U . .
H64A H 0.3378 0.6088 0.3695 0.114 Uiso 1 1 calc R . .
H64B H 0.2546 0.6641 0.4207 0.114 Uiso 1 1 calc R . .
C71 C 0.3386(7) 0.6427(6) 0.1637(5) 0.127(3) Uani 1 1 d U . .
H71A H 0.3118 0.5998 0.1956 0.152 Uiso 1 1 calc R . .
H71B H 0.4100 0.6283 0.1756 0.152 Uiso 1 1 calc R . .
C72 C 0.3251(9) 0.6290(7) 0.0896(5) 0.172(4) Uani 1 1 d U . .
H72A H 0.3903 0.5989 0.0691 0.206 Uiso 1 1 calc R . .
H72B H 0.2835 0.5869 0.0865 0.206 Uiso 1 1 calc R . .
C73 C 0.2767(7) 0.7237(8) 0.0536(4) 0.143(3) Uani 1 1 d U . .
H73A H 0.3209 0.7404 0.0178 0.172 Uiso 1 1 calc R . .
H73B H 0.2146 0.7251 0.0301 0.172 Uiso 1 1 calc R . .
C74 C 0.2542(6) 0.7926(6) 0.1031(4) 0.122(2) Uani 1 1 d U . .
H74A H 0.2897 0.8402 0.0917 0.147 Uiso 1 1 calc R . .
H74B H 0.1819 0.8277 0.1020 0.147 Uiso 1 1 calc R . .
C81 C 0.0231(6) 0.8352(6) 0.2492(4) 0.132(3) Uani 1 1 d U . .
H81A H 0.0437 0.7744 0.2277 0.159 Uiso 1 1 calc R . .
H81B H 0.0085 0.8902 0.2116 0.159 Uiso 1 1 calc R . .
C82 C -0.0659(6) 0.8418(7) 0.2913(6) 0.156(4) Uani 1 1 d U . .
H82A H -0.1265 0.8864 0.2661 0.187 Uiso 1 1 calc R . .
H82B H -0.0743 0.7774 0.3022 0.187 Uiso 1 1 calc R . .
C83 C -0.0481(9) 0.8772(13) 0.3523(6) 0.261(9) Uani 1 1 d U . .
H83A H -0.0869 0.9466 0.3509 0.313 Uiso 1 1 calc R . .
H83B H -0.0673 0.8412 0.3937 0.313 Uiso 1 1 calc R . .
C84 C 0.0542(8) 0.8639(11) 0.3551(5) 0.214(6) Uani 1 1 d U . .
H84A H 0.0648 0.9246 0.3646 0.256 Uiso 1 1 calc R . .
H84B H 0.0863 0.8130 0.3936 0.256 Uiso 1 1 calc R . .
C18 C 1.0632(3) 0.1957(3) -0.0079(3) 0.0609(13) Uani 1 1 d DU . .
C181 C 1.1462(11) 0.2279(15) 0.0170(9) 0.073(6) Uani 0.330(14) 1 d PDU A 1
H18A H 1.2004 0.2144 -0.0159 0.110 Uiso 0.330(14) 1 calc PR A 1
H18B H 1.1709 0.1929 0.0630 0.110 Uiso 0.330(14) 1 calc PR A 1
H18C H 1.1212 0.2975 0.0204 0.110 Uiso 0.330(14) 1 calc PR A 1
C182 C 1.0962(18) 0.0950(11) -0.0267(16) 0.124(12) Uani 0.330(14) 1 d PDU A 1
H18D H 1.1498 0.0876 -0.0602 0.186 Uiso 0.330(14) 1 calc PR A 1
H18E H 1.0400 0.0821 -0.0476 0.186 Uiso 0.330(14) 1 calc PR A 1
H18F H 1.1205 0.0492 0.0153 0.186 Uiso 0.330(14) 1 calc PR A 1
C183 C 1.0208(12) 0.2661(14) -0.0774(7) 0.095(9) Uani 0.330(14) 1 d PDU A 1
H18G H 1.0720 0.2552 -0.1127 0.143 Uiso 0.330(14) 1 calc PR A 1
H18H H 1.0018 0.3333 -0.0676 0.143 Uiso 0.330(14) 1 calc PR A 1
H18I H 0.9623 0.2531 -0.0947 0.143 Uiso 0.330(14) 1 calc PR A 1
C191 C 0.6895(3) 0.4654(3) 0.1040(2) 0.0524(12) Uani 1 1 d DU . .
H19A H 0.6576 0.5321 0.1136 0.079 Uiso 1 1 calc R . .
H19B H 0.6602 0.4225 0.1328 0.079 Uiso 1 1 calc R . .
H19C H 0.6794 0.4610 0.0547 0.079 Uiso 1 1 calc R . .
C192 C 0.8437(3) 0.5064(3) 0.0771(2) 0.0523(12) Uani 1 1 d DU . .
H19D H 0.8091 0.5721 0.0877 0.078 Uiso 1 1 calc R . .
H19E H 0.8337 0.5028 0.0276 0.078 Uiso 1 1 calc R . .
H19F H 0.9150 0.4896 0.0878 0.078 Uiso 1 1 calc R . .
C193 C 0.8193(4) 0.4443(3) 0.1974(2) 0.0554(12) Uani 1 1 d DU . .
H19G H 0.7861 0.5111 0.2064 0.083 Uiso 1 1 calc R . .
H19H H 0.8909 0.4270 0.2072 0.083 Uiso 1 1 calc R . .
H19I H 0.7922 0.4008 0.2276 0.083 Uiso 1 1 calc R . .
C281 C 0.5125(7) -0.1339(6) 0.1125(4) 0.152(3) Uani 1 1 d DU . .
H28A H 0.4542 -0.0813 0.1242 0.228 Uiso 1 1 calc R . .
H28B H 0.4905 -0.1830 0.0938 0.228 Uiso 1 1 calc R . .
H28C H 0.5509 -0.1081 0.0775 0.228 Uiso 1 1 calc R . .
C282 C 0.5189(5) -0.2227(5) 0.2299(3) 0.108(2) Uani 1 1 d DU . .
H28D H 0.4609 -0.1714 0.2435 0.162 Uiso 1 1 calc R . .
H28E H 0.5611 -0.2548 0.2712 0.162 Uiso 1 1 calc R . .
H28F H 0.4967 -0.2700 0.2089 0.162 Uiso 1 1 calc R . .
C283 C 0.6667(5) -0.2592(5) 0.1579(5) 0.147(3) Uani 1 1 d DU . .
H28G H 0.7054 -0.2319 0.1241 0.220 Uiso 1 1 calc R . .
H28H H 0.6442 -0.3065 0.1372 0.220 Uiso 1 1 calc R . .
H28I H 0.7083 -0.2910 0.1995 0.220 Uiso 1 1 calc R . .
C291 C 0.5268(5) 0.1164(4) 0.3756(3) 0.098(2) Uani 1 1 d DU . .
H29A H 0.5113 0.1292 0.4237 0.147 Uiso 1 1 calc R . .
H29B H 0.4653 0.1234 0.3499 0.147 Uiso 1 1 calc R . .
H29C H 0.5580 0.1625 0.3533 0.147 Uiso 1 1 calc R . .
C292 C 0.6936(5) 0.0012(5) 0.4163(3) 0.102(2) Uani 1 1 d DU . .
H29D H 0.6777 0.0149 0.4641 0.153 Uiso 1 1 calc R . .
H29E H 0.7264 0.0461 0.3940 0.153 Uiso 1 1 calc R . .
H29F H 0.7382 -0.0653 0.4168 0.153 Uiso 1 1 calc R . .
C293 C 0.5484(5) -0.0557(4) 0.4140(3) 0.094(2) Uani 1 1 d DU . .
H29G H 0.5336 -0.0397 0.4615 0.141 Uiso 1 1 calc R . .
H29H H 0.5934 -0.1222 0.4157 0.141 Uiso 1 1 calc R . .
H29I H 0.4864 -0.0496 0.3892 0.141 Uiso 1 1 calc R . .
C381 C 0.1213(4) 0.5626(5) 0.2992(5) 0.149(3) Uani 1 1 d DU . .
H38A H 0.1458 0.6126 0.2749 0.224 Uiso 1 1 calc R . .
H38B H 0.1555 0.5397 0.3448 0.224 Uiso 1 1 calc R . .
H38C H 0.0495 0.5897 0.3057 0.224 Uiso 1 1 calc R . .
C382 C 0.0845(5) 0.5181(7) 0.1878(4) 0.173(4) Uani 1 1 d DU . .
H38D H 0.1101 0.5669 0.1628 0.260 Uiso 1 1 calc R . .
H38E H 0.0138 0.5475 0.1966 0.260 Uiso 1 1 calc R . .
H38F H 0.0929 0.4652 0.1595 0.260 Uiso 1 1 calc R . .
C383 C 0.1029(4) 0.4037(4) 0.2955(4) 0.119(3) Uani 1 1 d DU . .
H38G H 0.0318 0.4325 0.3034 0.178 Uiso 1 1 calc R . .
H38H H 0.1389 0.3802 0.3403 0.178 Uiso 1 1 calc R . .
H38I H 0.1130 0.3497 0.2680 0.178 Uiso 1 1 calc R . .
C391 C 0.4987(4) 0.3283(4) 0.0718(3) 0.0796(16) Uani 1 1 d DU . .
H39A H 0.5184 0.2956 0.0302 0.119 Uiso 1 1 calc R . .
H39B H 0.5573 0.3158 0.1022 0.119 Uiso 1 1 calc R . .
H39C H 0.4695 0.3981 0.0580 0.119 Uiso 1 1 calc R . .
C392 C 0.4650(4) 0.1812(4) 0.1320(3) 0.0727(15) Uani 1 1 d DU . .
H39D H 0.4149 0.1580 0.1567 0.109 Uiso 1 1 calc R . .
H39E H 0.5238 0.1673 0.1626 0.109 Uiso 1 1 calc R . .
H39F H 0.4841 0.1486 0.0903 0.109 Uiso 1 1 calc R . .
C393 C 0.3348(4) 0.3071(5) 0.0595(3) 0.095(2) Uani 1 1 d DU . .
H39G H 0.2839 0.2832 0.0825 0.142 Uiso 1 1 calc R . .
H39H H 0.3587 0.2725 0.0192 0.142 Uiso 1 1 calc R . .
H39I H 0.3060 0.3764 0.0439 0.142 Uiso 1 1 calc R . .
C481 C 0.7024(7) 0.6348(8) 0.4865(5) 0.077(4) Uani 0.621(14) 1 d PDU B 1
H48A H 0.6374 0.6509 0.4628 0.116 Uiso 0.621(14) 1 calc PR B 1
H48B H 0.7109 0.6935 0.5006 0.116 Uiso 0.621(14) 1 calc PR B 1
H48C H 0.7063 0.5880 0.5278 0.116 Uiso 0.621(14) 1 calc PR B 1
C482 C 0.8846(6) 0.5680(7) 0.4709(6) 0.075(4) Uani 0.621(14) 1 d PDU B 1
H48D H 0.9362 0.5391 0.4387 0.112 Uiso 0.621(14) 1 calc PR B 1
H48E H 0.8900 0.5223 0.5131 0.112 Uiso 0.621(14) 1 calc PR B 1
H48F H 0.8933 0.6274 0.4834 0.112 Uiso 0.621(14) 1 calc PR B 1
C483 C 0.7777(9) 0.6702(7) 0.3741(5) 0.086(4) Uani 0.621(14) 1 d PDU B 1
H48G H 0.7126 0.6877 0.3504 0.128 Uiso 0.621(14) 1 calc PR B 1
H48H H 0.8304 0.6452 0.3415 0.128 Uiso 0.621(14) 1 calc PR B 1
H48I H 0.7858 0.7275 0.3911 0.128 Uiso 0.621(14) 1 calc PR B 1
C491 C 0.9930(3) 0.2352(4) 0.4440(3) 0.0674(14) Uani 1 1 d DU . .
H49A H 0.9717 0.2544 0.4900 0.101 Uiso 1 1 calc R . .
H49B H 1.0226 0.2813 0.4197 0.101 Uiso 1 1 calc R . .
H49C H 1.0423 0.1705 0.4496 0.101 Uiso 1 1 calc R . .
C492 C 0.8621(3) 0.1586(3) 0.4409(3) 0.0645(14) Uani 1 1 d DU . .
H49D H 0.8042 0.1560 0.4151 0.097 Uiso 1 1 calc R . .
H49E H 0.8423 0.1763 0.4874 0.097 Uiso 1 1 calc R . .
H49F H 0.9137 0.0952 0.4451 0.097 Uiso 1 1 calc R . .
C493 C 0.9399(3) 0.2042(4) 0.3305(3) 0.0657(14) Uani 1 1 d DU . .
H49G H 0.8839 0.2025 0.3022 0.099 Uiso 1 1 calc R . .
H49H H 0.9901 0.1399 0.3369 0.099 Uiso 1 1 calc R . .
H49I H 0.9695 0.2508 0.3068 0.099 Uiso 1 1 calc R . .
C184 C 1.0328(9) 0.1566(11) -0.0685(6) 0.127(6) Uani 0.670(14) 1 d PDU A 2
H18J H 1.0869 0.1429 -0.1016 0.190 Uiso 0.670(14) 1 calc PR A 2
H18K H 0.9732 0.2042 -0.0914 0.190 Uiso 0.670(14) 1 calc PR A 2
H18L H 1.0185 0.0968 -0.0522 0.190 Uiso 0.670(14) 1 calc PR A 2
C185 C 1.0965(8) 0.2812(6) -0.0306(6) 0.086(5) Uani 0.670(14) 1 d PDU A 2
H18M H 1.1142 0.3060 0.0104 0.129 Uiso 0.670(14) 1 calc PR A 2
H18N H 1.0424 0.3319 -0.0572 0.129 Uiso 0.670(14) 1 calc PR A 2
H18O H 1.1546 0.2618 -0.0599 0.129 Uiso 0.670(14) 1 calc PR A 2
C186 C 1.1580(7) 0.1150(9) 0.0262(7) 0.147(7) Uani 0.670(14) 1 d PDU A 2
H18P H 1.1815 0.1376 0.0662 0.220 Uiso 0.670(14) 1 calc PR A 2
H18Q H 1.2105 0.1008 -0.0081 0.220 Uiso 0.670(14) 1 calc PR A 2
H18R H 1.1411 0.0564 0.0417 0.220 Uiso 0.670(14) 1 calc PR A 2
C484 C 0.8850(11) 0.5980(13) 0.4105(13) 0.107(9) Uani 0.379(14) 1 d PDU B 2
H48J H 0.9366 0.5351 0.4210 0.160 Uiso 0.379(14) 1 calc PR B 2
H48K H 0.9027 0.6463 0.4335 0.160 Uiso 0.379(14) 1 calc PR B 2
H48L H 0.8797 0.6172 0.3600 0.160 Uiso 0.379(14) 1 calc PR B 2
C485 C 0.7035(12) 0.6840(10) 0.4230(14) 0.140(14) Uani 0.379(14) 1 d PDU B 2
H48M H 0.7224 0.7345 0.4423 0.210 Uiso 0.379(14) 1 calc PR B 2
H48N H 0.6427 0.6781 0.4449 0.210 Uiso 0.379(14) 1 calc PR B 2
H48O H 0.6914 0.7011 0.3727 0.210 Uiso 0.379(14) 1 calc PR B 2
C486 C 0.806(2) 0.5604(15) 0.5171(6) 0.155(14) Uani 0.379(14) 1 d PDU B 2
H48P H 0.8606 0.4988 0.5247 0.232 Uiso 0.379(14) 1 calc PR B 2
H48Q H 0.7464 0.5531 0.5395 0.232 Uiso 0.379(14) 1 calc PR B 2
H48R H 0.8255 0.6101 0.5372 0.232 Uiso 0.379(14) 1 calc PR B 2

loop_
_atom_site_aniso_label
_atom_site_aniso_U_11
_atom_site_aniso_U_22
_atom_site_aniso_U_33
_atom_site_aniso_U_23
_atom_site_aniso_U_13
_atom_site_aniso_U_12
Al1 0.0346(7) 0.0345(7) 0.0339(7) -0.0097(5) 0.0081(5) -0.0163(6)
Na1 0.1101(18) 0.1109(18) 0.0750(15) 0.0048(13) -0.0116(13) -0.0453(15)
O1 0.0482(17) 0.0330(16) 0.0444(17) -0.0083(13) 0.0190(14) -0.0194(13)
O2 0.0547(18) 0.0381(16) 0.0393(16) -0.0115(13) 0.0143(14) -0.0280(14)
O3 0.0346(16) 0.0572(19) 0.0427(17) -0.0170(14) -0.0005(13) -0.0160(14)
O4 0.0345(15) 0.0341(15) 0.0409(16) -0.0114(13) 0.0009(12) -0.0126(12)
O5 0.149(5) 0.080(3) 0.199(6) 0.006(3) 0.020(4) -0.023(3)
O6 0.104(3) 0.073(2) 0.079(2) 0.004(2) -0.019(2) -0.045(2)
O7 0.113(4) 0.144(4) 0.081(3) -0.017(3) 0.005(3) -0.063(3)
O8 0.105(3) 0.149(4) 0.072(3) -0.011(3) -0.007(2) -0.038(3)
C11 0.035(2) 0.034(2) 0.036(2) -0.0047(18) 0.0070(19) -0.0158(19)
C12 0.041(2) 0.029(2) 0.041(2) -0.0054(18) 0.0101(19) -0.0142(19)
C13 0.043(3) 0.035(2) 0.055(3) -0.012(2) 0.017(2) -0.017(2)
C14 0.043(2) 0.041(3) 0.050(3) -0.008(2) 0.016(2) -0.021(2)
C15 0.047(3) 0.040(2) 0.047(3) -0.007(2) 0.012(2) -0.027(2)
C16 0.040(2) 0.033(2) 0.038(2) -0.0048(18) 0.0055(19) -0.0176(19)
C17 0.048(3) 0.026(2) 0.052(3) -0.007(2) 0.019(2) -0.014(2)
C19 0.052(3) 0.028(2) 0.044(2) -0.0053(19) 0.011(2) -0.019(2)
C21 0.043(2) 0.033(2) 0.045(2) -0.010(2) 0.013(2) -0.019(2)
C22 0.046(3) 0.035(2) 0.042(2) -0.0097(19) 0.018(2) -0.019(2)
C23 0.062(3) 0.039(3) 0.046(3) -0.016(2) 0.021(2) -0.028(2)
C24 0.061(3) 0.036(2) 0.058(3) -0.018(2) 0.024(2) -0.029(2)
C25 0.060(3) 0.036(3) 0.061(3) -0.013(2) 0.029(2) -0.028(2)
C26 0.054(3) 0.035(2) 0.047(2) -0.010(2) 0.021(2) -0.023(2)
C27 0.059(3) 0.037(2) 0.040(2) -0.014(2) 0.020(2) -0.027(2)
C28 0.086(4) 0.058(3) 0.077(3) -0.032(3) 0.033(3) -0.052(3)
C29 0.108(4) 0.057(3) 0.054(3) -0.023(3) 0.043(3) -0.053(3)
C31 0.037(2) 0.044(3) 0.041(2) -0.002(2) 0.000(2) -0.021(2)
C32 0.030(2) 0.040(2) 0.046(3) -0.004(2) 0.0029(19) -0.0163(19)
C33 0.036(2) 0.044(3) 0.060(3) -0.005(2) 0.003(2) -0.014(2)
C34 0.035(2) 0.047(3) 0.077(3) 0.005(2) -0.008(2) -0.017(2)
C35 0.048(3) 0.053(3) 0.070(3) 0.003(2) -0.020(2) -0.027(2)
C36 0.044(3) 0.051(3) 0.052(3) -0.002(2) -0.010(2) -0.025(2)
C37 0.033(2) 0.041(2) 0.040(2) -0.013(2) 0.0060(19) -0.0099(19)
C38 0.031(3) 0.063(3) 0.127(5) -0.003(3) -0.011(3) -0.016(2)
C39 0.068(3) 0.074(3) 0.049(3) -0.009(3) -0.018(2) -0.031(3)
C41 0.036(2) 0.041(2) 0.030(2) -0.0083(18) 0.0063(18) -0.0194(19)
C42 0.031(2) 0.035(2) 0.032(2) -0.0082(18) 0.0050(17) -0.0126(18)
C43 0.037(2) 0.038(2) 0.044(3) -0.012(2) 0.0069(19) -0.0138(19)
C44 0.038(2) 0.049(3) 0.043(3) -0.017(2) 0.008(2) -0.021(2)
C45 0.038(2) 0.057(3) 0.038(2) -0.011(2) -0.002(2) -0.023(2)
C46 0.031(2) 0.046(2) 0.037(2) -0.0064(19) 0.0041(18) -0.0153(19)
C47 0.038(2) 0.036(2) 0.042(2) -0.0108(19) 0.0008(19) -0.0130(19)
C48 0.063(3) 0.068(3) 0.074(3) -0.034(3) 0.003(3) -0.036(3)
C49 0.039(2) 0.048(3) 0.057(3) -0.007(2) -0.004(2) -0.011(2)
C51 0.292(14) 0.117(6) 0.242(13) 0.017(8) -0.095(10) -0.036(8)
C52 0.244(13) 0.090(5) 0.179(10) 0.004(6) 0.040(7) -0.013(6)
C53 0.156(9) 0.091(5) 0.280(14) -0.020(8) -0.017(8) -0.013(6)
C54 0.203(12) 0.073(6) 0.57(3) -0.067(10) -0.164(14) 0.005(6)
C61 0.139(6) 0.097(4) 0.081(4) 0.004(3) -0.018(4) -0.077(4)
C62 0.081(4) 0.101(5) 0.062(3) -0.008(3) 0.009(3) -0.031(4)
C63 0.124(5) 0.078(4) 0.072(4) 0.005(3) 0.018(4) -0.024(4)
C64 0.117(5) 0.063(4) 0.117(5) -0.011(3) -0.006(4) -0.045(4)
C71 0.153(7) 0.097(5) 0.148(6) 0.021(4) -0.039(5) -0.075(5)
C72 0.264(13) 0.136(6) 0.133(7) -0.034(6) 0.063(8) -0.083(8)
C73 0.138(7) 0.208(9) 0.080(5) -0.035(5) -0.010(5) -0.046(7)
C74 0.107(6) 0.150(6) 0.108(5) 0.004(4) -0.034(5) -0.045(5)
C81 0.099(5) 0.166(8) 0.109(5) 0.007(5) -0.029(4) -0.019(5)
C82 0.101(5) 0.157(8) 0.189(9) 0.065(7) -0.020(6) -0.044(6)
C83 0.121(7) 0.48(3) 0.129(9) -0.030(10) 0.020(7) -0.028(12)
C84 0.164(8) 0.381(18) 0.126(7) -0.110(10) 0.048(7) -0.104(11)
C18 0.058(3) 0.058(3) 0.078(3) -0.016(3) 0.036(3) -0.034(2)
C181 0.052(9) 0.098(17) 0.079(13) -0.009(11) 0.022(8) -0.038(11)
C182 0.10(2) 0.100(11) 0.20(3) -0.089(14) 0.12(2) -0.054(13)
C183 0.066(11) 0.17(2) 0.044(8) -0.021(9) 0.032(7) -0.033(12)
C191 0.049(3) 0.036(3) 0.071(3) -0.003(2) 0.006(2) -0.012(2)
C192 0.065(3) 0.036(3) 0.059(3) 0.001(2) 0.010(2) -0.024(2)
C193 0.079(3) 0.045(3) 0.054(3) -0.014(2) 0.012(2) -0.035(3)
C281 0.238(9) 0.152(7) 0.125(6) -0.004(5) -0.053(6) -0.146(6)
C282 0.149(6) 0.116(5) 0.116(5) -0.055(4) 0.062(4) -0.110(5)
C283 0.149(6) 0.091(5) 0.252(10) -0.119(6) 0.114(6) -0.080(4)
C291 0.147(5) 0.066(3) 0.105(5) -0.048(3) 0.089(4) -0.055(3)
C292 0.165(6) 0.127(5) 0.048(3) -0.008(3) 0.010(4) -0.096(5)
C293 0.173(6) 0.078(4) 0.067(4) -0.031(3) 0.070(4) -0.085(4)
C381 0.038(3) 0.098(5) 0.312(11) -0.085(6) 0.008(5) 0.001(3)
C382 0.041(4) 0.266(11) 0.162(7) 0.037(6) -0.026(4) 0.001(5)
C383 0.049(3) 0.091(4) 0.215(8) -0.007(5) 0.041(4) -0.025(3)
C391 0.097(4) 0.103(4) 0.048(3) -0.010(3) 0.002(3) -0.044(4)
C392 0.078(4) 0.074(3) 0.075(4) -0.025(3) -0.010(3) -0.031(3)
C393 0.096(4) 0.119(5) 0.072(4) -0.021(4) -0.037(3) -0.033(4)
C481 0.069(6) 0.083(8) 0.097(8) -0.058(7) 0.006(6) -0.031(6)
C482 0.065(5) 0.082(7) 0.099(9) -0.041(6) -0.002(5) -0.042(5)
C483 0.102(10) 0.059(6) 0.116(7) -0.019(5) -0.004(6) -0.051(7)
C491 0.048(3) 0.065(3) 0.084(4) -0.003(3) -0.020(3) -0.013(2)
C492 0.055(3) 0.047(3) 0.085(4) 0.006(3) -0.013(3) -0.012(2)
C493 0.043(3) 0.066(3) 0.079(3) -0.023(3) 0.005(3) 0.000(2)
C184 0.136(11) 0.180(16) 0.127(10) -0.112(11) 0.100(7) -0.109(10)
C185 0.088(8) 0.073(6) 0.115(11) -0.027(6) 0.064(8) -0.047(5)
C186 0.064(6) 0.134(12) 0.189(13) 0.055(10) 0.071(6) 0.013(6)
C484 0.094(11) 0.079(13) 0.18(2) -0.044(15) 0.027(14) -0.064(10)
C485 0.096(11) 0.072(10) 0.26(4) -0.097(16) -0.04(2) -0.009(10)
C486 0.30(4) 0.159(19) 0.076(8) -0.041(10) -0.012(12) -0.15(2)

loop_
_atom_type_symbol
_atom_type_description
_atom_type_scat_dispersion_real
_atom_type_scat_dispersion_imag
_atom_type_scat_source
C C 0.0033 0.0016 'International Tables Vol C Tables 4.2.6.8 and 6.1.1.4'
H H 0.0000 0.0000 'International Tables Vol C Tables 4.2.6.8 and 6.1.1.4'
O O 0.0106 0.0060 'International Tables Vol C Tables 4.2.6.8 and 6.1.1.4'
Na Na 0.0362 0.0249 'International Tables Vol C Tables 4.2.6.8 and 6.1.1.4'
Al Al 0.0645 0.0514 'International Tables Vol C Tables 4.2.6.8 and 6.1.1.4'

loop_
_geom_angle_atom_site_label_1
_geom_angle_atom_site_label_2
_geom_angle_atom_site_label_3
_geom_angle
O1 Al1 O3 105.80(14)
O1 Al1 O4 106.57(13)
O3 Al1 O4 118.40(13)
O1 Al1 O2 117.49(13)
O3 Al1 O2 107.83(14)
O4 Al1 O2 101.36(13)
O5 Na1 O8 99.2(2)
O5 Na1 O6 108.1(2)
O8 Na1 O6 97.83(18)
O5 Na1 O7 120.2(2)
O8 Na1 O7 104.78(18)
O6 Na1 O7 121.4(2)
C11 O1 Al1 157.2(3)
C21 O2 Al1 139.7(3)
C31 O3 Al1 154.4(3)
C41 O4 Al1 143.2(2)
C54 O5 C51 107.9(7)
C54 O5 Na1 138.9(7)
C51 O5 Na1 113.2(6)
C61 O6 C64 107.2(4)
C61 O6 Na1 128.6(3)
C64 O6 Na1 124.2(3)
C74 O7 C71 110.7(6)
C74 O7 Na1 120.4(5)
C71 O7 Na1 128.7(5)
C81 O8 C84 107.2(7)
C81 O8 Na1 127.1(5)
C84 O8 Na1 125.1(5)
O1 C11 C12 119.7(3)
O1 C11 C16 120.5(3)
C12 C11 C16 119.8(3)
C13 C12 C11 120.0(3)
C13 C12 C17 120.6(3)
C11 C12 C17 119.3(3)
C14 C13 C12 121.7(4)
C14 C13 H13 119.2
C12 C13 H13 119.2
C15 C14 C13 116.9(4)
C15 C14 C18 122.2(4)
C13 C14 C18 120.9(4)
C14 C15 C16 124.7(4)
C14 C15 H15 117.7
C16 C15 H15 117.7
C15 C16 C11 116.9(4)
C15 C16 C19 121.3(3)
C11 C16 C19 121.7(3)
C12 C17 C27 112.8(3)
C12 C17 H17A 109.0
C27 C17 H17A 109.0
C12 C17 H17B 109.0
C27 C17 H17B 109.0
H17A C17 H17B 107.8
C16 C19 C193 109.7(3)
C16 C19 C191 110.3(3)
C193 C19 C191 110.4(4)
C16 C19 C192 111.9(3)
C193 C19 C192 106.8(3)
C191 C19 C192 107.6(3)
O2 C21 C26 120.8(3)
O2 C21 C22 119.5(3)
C26 C21 C22 119.7(3)
C23 C22 C21 119.4(4)
C23 C22 C27 120.9(4)
C21 C22 C27 119.6(3)
C22 C23 C24 122.8(4)
C22 C23 H23 118.6
C24 C23 H23 118.6
C23 C24 C25 116.4(4)
C23 C24 C28 121.0(4)
C25 C24 C28 122.6(4)
C24 C25 C26 124.1(4)
C24 C25 H25 117.9
C26 C25 H25 117.9
C25 C26 C21 117.5(4)
C25 C26 C29 120.5(4)
C21 C26 C29 122.0(4)
C22 C27 C17 115.0(4)
C22 C27 H27A 108.5
C17 C27 H27A 108.5
C22 C27 H27B 108.5
C17 C27 H27B 108.5
H27A C27 H27B 107.5
C282 C28 C283 108.7(5)
C282 C28 C281 108.9(5)
C283 C28 C281 108.1(6)
C282 C28 C24 112.5(4)
C283 C28 C24 109.1(4)
C281 C28 C24 109.5(4)
C291 C29 C292 110.2(4)
C291 C29 C26 110.1(4)
C292 C29 C26 109.8(4)
C291 C29 C293 107.8(4)
C292 C29 C293 107.1(5)
C26 C29 C293 111.7(4)
O3 C31 C32 119.7(3)
O3 C31 C36 120.8(4)
C32 C31 C36 119.5(4)
C33 C32 C31 119.7(4)
C33 C32 C37 120.6(4)
C31 C32 C37 119.7(3)
C34 C33 C32 122.5(4)
C34 C33 H33 118.8
C32 C33 H33 118.8
C33 C34 C35 116.3(4)
C33 C34 C38 121.3(5)
C35 C34 C38 122.4(4)
C36 C35 C34 124.6(4)
C36 C35 H35 117.7
C34 C35 H35 117.7
C35 C36 C31 117.4(4)
C35 C36 C39 120.9(4)
C31 C36 C39 121.6(4)
C32 C37 C47 112.3(3)
C32 C37 H37A 109.1
C47 C37 H37A 109.1
C32 C37 H37B 109.1
C47 C37 H37B 109.1
H37A C37 H37B 107.9
C383 C38 C382 110.0(5)
C383 C38 C381 107.8(6)
C382 C38 C381 107.0(6)
C383 C38 C34 108.9(4)
C382 C38 C34 111.3(5)
C381 C38 C34 111.7(4)
C392 C39 C391 110.6(4)
C392 C39 C36 109.5(4)
C391 C39 C36 110.5(4)
C392 C39 C393 107.1(4)
C391 C39 C393 107.0(4)
C36 C39 C393 112.2(4)
O4 C41 C42 119.2(3)
O4 C41 C46 120.3(3)
C42 C41 C46 120.5(3)
C43 C42 C41 119.3(3)
C43 C42 C47 120.5(3)
C41 C42 C47 120.2(3)
C44 C43 C42 122.5(4)
C44 C43 H43 118.8
C42 C43 H43 118.8
C43 C44 C45 116.5(4)
C43 C44 C48 121.0(4)
C45 C44 C48 122.5(4)
C44 C45 C46 124.4(4)
C44 C45 H45 117.8
C46 C45 H45 117.8
C45 C46 C41 116.8(4)
C45 C46 C49 121.1(3)
C41 C46 C49 122.1(3)
C42 C47 C37 114.5(3)
C42 C47 H47A 108.6
C37 C47 H47A 108.6
C42 C47 H47B 108.6
C37 C47 H47B 108.6
H47A C47 H47B 107.6
C485 C48 C482 130.3(8)
C485 C48 C481 53.4(10)
C482 C48 C481 110.7(6)
C485 C48 C44 115.4(7)
C482 C48 C44 114.3(5)
C481 C48 C44 109.4(5)
C485 C48 C484 112.2(11)
C482 C48 C484 46.7(8)
C481 C48 C484 141.3(8)
C44 C48 C484 109.0(7)
C485 C48 C483 54.3(11)
C482 C48 C483 106.8(6)
C481 C48 C483 107.0(7)
C44 C48 C483 108.3(5)
C484 C48 C483 64.7(9)
C485 C48 C486 111.3(12)
C482 C48 C486 56.1(9)
C481 C48 C486 62.2(10)
C44 C48 C486 105.4(7)
C484 C48 C486 102.6(11)
C483 C48 C486 146.3(8)
C491 C49 C46 112.5(4)
C491 C49 C493 107.5(4)
C46 C49 C493 110.0(4)
C491 C49 C492 107.1(4)
C46 C49 C492 109.8(3)
C493 C49 C492 109.8(4)
O5 C51 C52 99.5(8)
O5 C51 H51A 111.9
C52 C51 H51A 111.9
O5 C51 H51B 111.9
C52 C51 H51B 111.9
H51A C51 H51B 109.6
C53 C52 C51 108.9(8)
C53 C52 H52A 109.9
C51 C52 H52A 109.9
C53 C52 H52B 109.9
C51 C52 H52B 109.9
H52A C52 H52B 108.3
C54 C53 C52 98.4(10)
C54 C53 H53A 112.1
C52 C53 H53A 112.1
C54 C53 H53B 112.1
C52 C53 H53B 112.1
H53A C53 H53B 109.7
O5 C54 C53 116.8(9)
O5 C54 H54A 108.1
C53 C54 H54A 108.1
O5 C54 H54B 108.1
C53 C54 H54B 108.1
H54A C54 H54B 107.3
O6 C61 C62 108.8(5)
O6 C61 H61A 109.9
C62 C61 H61A 109.9
O6 C61 H61B 109.9
C62 C61 H61B 109.9
H61A C61 H61B 108.3
C61 C62 C63 103.4(5)
C61 C62 H62A 111.1
C63 C62 H62A 111.1
C61 C62 H62B 111.1
C63 C62 H62B 111.1
H62A C62 H62B 109.1
C64 C63 C62 104.5(5)
C64 C63 H63A 110.9
C62 C63 H63A 110.9
C64 C63 H63B 110.9
C62 C63 H63B 110.9
H63A C63 H63B 108.9
O6 C64 C63 106.9(5)
O6 C64 H64A 110.3
C63 C64 H64A 110.3
O6 C64 H64B 110.3
C63 C64 H64B 110.3
H64A C64 H64B 108.6
O7 C71 C72 105.5(7)
O7 C71 H71A 110.6
C72 C71 H71A 110.6
O7 C71 H71B 110.6
C72 C71 H71B 110.6
H71A C71 H71B 108.8
C73 C72 C71 106.2(8)
C73 C72 H72A 110.5
C71 C72 H72A 110.5
C73 C72 H72B 110.5
C71 C72 H72B 110.5
H72A C72 H72B 108.7
C74 C73 C72 108.9(7)
C74 C73 H73A 109.9
C72 C73 H73A 109.9
C74 C73 H73B 109.9
C72 C73 H73B 109.9
H73A C73 H73B 108.3
O7 C74 C73 107.8(7)
O7 C74 H74A 110.2
C73 C74 H74A 110.2
O7 C74 H74B 110.2
C73 C74 H74B 110.2
H74A C74 H74B 108.5
O8 C81 C82 107.3(7)
O8 C81 H81A 110.2
C82 C81 H81A 110.2
O8 C81 H81B 110.2
C82 C81 H81B 110.2
H81A C81 H81B 108.5
C83 C82 C81 105.1(9)
C83 C82 H82A 110.7
C81 C82 H82A 110.7
C83 C82 H82B 110.7
C81 C82 H82B 110.7
H82A C82 H82B 108.8
C84 C83 C82 106.2(10)
C84 C83 H83A 110.5
C82 C83 H83A 110.5
C84 C83 H83B 110.5
C82 C83 H83B 110.5
H83A C83 H83B 108.7
O8 C84 C83 110.9(9)
O8 C84 H84A 109.5
C83 C84 H84A 109.5
O8 C84 H84B 109.5
C83 C84 H84B 109.5
H84A C84 H84B 108.0
C184 C18 C182 50.2(11)
C184 C18 C185 111.7(7)
C182 C18 C185 132.2(9)
C184 C18 C181 141.1(8)
C182 C18 C181 114.3(12)
C185 C18 C181 47.3(7)
C184 C18 C14 110.1(5)
C182 C18 C14 114.4(9)
C185 C18 C14 113.4(5)
C181 C18 C14 108.7(7)
C184 C18 C186 106.2(8)
C182 C18 C186 57.3(11)
C185 C18 C186 105.5(7)
C181 C18 C186 62.8(9)
C14 C18 C186 109.6(5)
C184 C18 C183 60.5(8)
C182 C18 C183 107.1(12)
C185 C18 C183 58.0(8)
C181 C18 C183 104.7(10)
C14 C18 C183 107.0(6)
C186 C18 C183 143.4(7)
C18 C181 H18A 109.5
C18 C181 H18B 109.5
H18A C181 H18B 109.5
C18 C181 H18C 109.5
H18A C181 H18C 109.5
H18B C181 H18C 109.5
C18 C182 H18D 109.5
C18 C182 H18E 109.5
H18D C182 H18E 109.5
C18 C182 H18F 109.5
H18D C182 H18F 109.5
H18E C182 H18F 109.5
C18 C183 H18G 109.5
C18 C183 H18H 109.5
H18G C183 H18H 109.5
C18 C183 H18I 109.5
H18G C183 H18I 109.5
H18H C183 H18I 109.5
C19 C191 H19A 109.5
C19 C191 H19B 109.5
H19A C191 H19B 109.5
C19 C191 H19C 109.5
H19A C191 H19C 109.5
H19B C191 H19C 109.5
C19 C192 H19D 109.5
C19 C192 H19E 109.5
H19D C192 H19E 109.5
C19 C192 H19F 109.5
H19D C192 H19F 109.5
H19E C192 H19F 109.5
C19 C193 H19G 109.5
C19 C193 H19H 109.5
H19G C193 H19H 109.5
C19 C193 H19I 109.5
H19G C193 H19I 109.5
H19H C193 H19I 109.5
C28 C281 H28A 109.5
C28 C281 H28B 109.5
H28A C281 H28B 109.5
C28 C281 H28C 109.5
H28A C281 H28C 109.5
H28B C281 H28C 109.5
C28 C282 H28D 109.5
C28 C282 H28E 109.5
H28D C282 H28E 109.5
C28 C282 H28F 109.5
H28D C282 H28F 109.5
H28E C282 H28F 109.5
C28 C283 H28G 109.5
C28 C283 H28H 109.5
H28G C283 H28H 109.5
C28 C283 H28I 109.5
H28G C283 H28I 109.5
H28H C283 H28I 109.5
C29 C291 H29A 109.5
C29 C291 H29B 109.5
H29A C291 H29B 109.5
C29 C291 H29C 109.5
H29A C291 H29C 109.5
H29B C291 H29C 109.5
C29 C292 H29D 109.5
C29 C292 H29E 109.5
H29D C292 H29E 109.5
C29 C292 H29F 109.5
H29D C292 H29F 109.5
H29E C292 H29F 109.5
C29 C293 H29G 109.5
C29 C293 H29H 109.5
H29G C293 H29H 109.5
C29 C293 H29I 109.5
H29G C293 H29I 109.5
H29H C293 H29I 109.5
C38 C381 H38A 109.5
C38 C381 H38B 109.5
H38A C381 H38B 109.5
C38 C381 H38C 109.5
H38A C381 H38C 109.5
H38B C381 H38C 109.5
C38 C382 H38D 109.5
C38 C382 H38E 109.5
H38D C382 H38E 109.5
C38 C382 H38F 109.5
H38D C382 H38F 109.5
H38E C382 H38F 109.5
C38 C383 H38G 109.5
C38 C383 H38H 109.5
H38G C383 H38H 109.5
C38 C383 H38I 109.5
H38G C383 H38I 109.5
H38H C383 H38I 109.5
C39 C391 H39A 109.5
C39 C391 H39B 109.5
H39A C391 H39B 109.5
C39 C391 H39C 109.5
H39A C391 H39C 109.5
H39B C391 H39C 109.5
C39 C392 H39D 109.5
C39 C392 H39E 109.5
H39D C392 H39E 109.5
C39 C392 H39F 109.5
H39D C392 H39F 109.5
H39E C392 H39F 109.5
C39 C393 H39G 109.5
C39 C393 H39H 109.5
H39G C393 H39H 109.5
C39 C393 H39I 109.5
H39G C393 H39I 109.5
H39H C393 H39I 109.5
C48 C481 H48A 109.5
C48 C481 H48B 109.5
H48A C481 H48B 109.5
C48 C481 H48C 109.5
H48A C481 H48C 109.5
H48B C481 H48C 109.5
C48 C482 H48D 109.5
C48 C482 H48E 109.5
H48D C482 H48E 109.5
C48 C482 H48F 109.5
H48D C482 H48F 109.5
H48E C482 H48F 109.5
C48 C483 H48G 109.5
C48 C483 H48H 109.5
H48G C483 H48H 109.5
C48 C483 H48I 109.5
H48G C483 H48I 109.5
H48H C483 H48I 109.5
C49 C491 H49A 109.5
C49 C491 H49B 109.5
H49A C491 H49B 109.5
C49 C491 H49C 109.5
H49A C491 H49C 109.5
H49B C491 H49C 109.5
C49 C492 H49D 109.5
C49 C492 H49E 109.5
H49D C492 H49E 109.5
C49 C492 H49F 109.5
H49D C492 H49F 109.5
H49E C492 H49F 109.5
C49 C493 H49G 109.5
C49 C493 H49H 109.5
H49G C493 H49H 109.5
C49 C493 H49I 109.5
H49G C493 H49I 109.5
H49H C493 H49I 109.5
C18 C184 H18J 109.5
C18 C184 H18K 109.5
H18J C184 H18K 109.5
C18 C184 H18L 109.5
H18J C184 H18L 109.5
H18K C184 H18L 109.5
C18 C185 H18M 109.5
C18 C185 H18N 109.5
H18M C185 H18N 109.5
C18 C185 H18O 109.5
H18M C185 H18O 109.5
H18N C185 H18O 109.5
C18 C186 H18P 109.5
C18 C186 H18Q 109.5
H18P C186 H18Q 109.5
C18 C186 H18R 109.5
H18P C186 H18R 109.5
H18Q C186 H18R 109.5
C48 C484 H48J 109.5
C48 C484 H48K 109.5
H48J C484 H48K 109.5
C48 C484 H48L 109.5
H48J C484 H48L 109.5
H48K C484 H48L 109.5
C48 C485 H48M 109.5
C48 C485 H48N 109.5
H48M C485 H48N 109.5
C48 C485 H48O 109.5
H48M C485 H48O 109.5
H48N C485 H48O 109.5
C48 C486 H48P 109.5
C48 C486 H48Q 109.5
H48P C486 H48Q 109.5
C48 C486 H48R 109.5
H48P C486 H48R 109.5
H48Q C486 H48R 109.5

loop_
_geom_bond_atom_site_label_1
_geom_bond_atom_site_label_2
_geom_bond_distance
Al1 O1 1.722(3)
Al1 O3 1.730(3)
Al1 O4 1.734(3)
Al1 O2 1.739(3)
Na1 O5 2.255(6)
Na1 O8 2.258(5)
Na1 O6 2.261(4)
Na1 O7 2.310(5)
O1 C11 1.344(4)
O2 C21 1.352(4)
O3 C31 1.345(5)
O4 C41 1.359(4)
O5 C54 1.314(10)
O5 C51 1.530(11)
O6 C61 1.421(6)
O6 C64 1.445(6)
O7 C74 1.394(8)
O7 C71 1.430(8)
O8 C81 1.378(8)
O8 C84 1.379(9)
C11 C12 1.403(5)
C11 C16 1.416(5)
C12 C13 1.393(5)
C12 C17 1.501(5)
C13 C14 1.390(5)
C13 H13 0.9500
C14 C15 1.379(6)
C14 C18 1.534(6)
C15 C16 1.398(5)
C15 H15 0.9500
C16 C19 1.526(5)
C17 C27 1.524(6)
C17 H17A 0.9900
C17 H17B 0.9900
C19 C193 1.527(5)
C19 C191 1.537(5)
C19 C192 1.538(5)
C21 C26 1.405(5)
C21 C22 1.407(5)
C22 C23 1.379(5)
C22 C27 1.503(5)
C23 C24 1.382(5)
C23 H23 0.9500
C24 C25 1.384(6)
C24 C28 1.536(6)
C25 C26 1.392(5)
C25 H25 0.9500
C26 C29 1.533(6)
C27 H27A 0.9900
C27 H27B 0.9900
C28 C282 1.509(6)
C28 C283 1.509(7)
C28 C281 1.526(7)
C29 C291 1.523(6)
C29 C292 1.526(7)
C29 C293 1.538(6)
C31 C32 1.407(6)
C31 C36 1.413(5)
C32 C33 1.388(5)
C32 C37 1.497(5)
C33 C34 1.384(6)
C33 H33 0.9500
C34 C35 1.389(6)
C34 C38 1.539(6)
C35 C36 1.387(6)
C35 H35 0.9500
C36 C39 1.533(6)
C37 C47 1.537(5)
C37 H37A 0.9900
C37 H37B 0.9900
C38 C383 1.508(7)
C38 C382 1.515(8)
C38 C381 1.516(7)
C39 C392 1.528(6)
C39 C391 1.530(6)
C39 C393 1.534(6)
C41 C42 1.397(5)
C41 C46 1.409(5)
C42 C43 1.390(5)
C42 C47 1.502(5)
C43 C44 1.381(5)
C43 H43 0.9500
C44 C45 1.385(6)
C44 C48 1.532(6)
C45 C46 1.394(5)
C45 H45 0.9500
C46 C49 1.531(6)
C47 H47A 0.9900
C47 H47B 0.9900
C48 C485 1.478(11)
C48 C482 1.490(8)
C48 C481 1.528(8)
C48 C484 1.538(11)
C48 C483 1.562(8)
C48 C486 1.568(11)
C49 C491 1.530(5)
C49 C493 1.534(6)
C49 C492 1.537(6)
C51 C52 1.557(13)
C51 H51A 0.9900
C51 H51B 0.9900
C52 C53 1.483(13)
C52 H52A 0.9900
C52 H52B 0.9900
C53 C54 1.432(11)
C53 H53A 0.9900
C53 H53B 0.9900
C54 H54A 0.9900
C54 H54B 0.9900
C61 C62 1.462(7)
C61 H61A 0.9900
C61 H61B 0.9900
C62 C63 1.485(8)
C62 H62A 0.9900
C62 H62B 0.9900
C63 C64 1.454(8)
C63 H63A 0.9900
C63 H63B 0.9900
C64 H64A 0.9900
C64 H64B 0.9900
C71 C72 1.495(11)
C71 H71A 0.9900
C71 H71B 0.9900
C72 C73 1.438(11)
C72 H72A 0.9900
C72 H72B 0.9900
C73 C74 1.437(10)
C73 H73A 0.9900
C73 H73B 0.9900
C74 H74A 0.9900
C74 H74B 0.9900
C81 C82 1.477(11)
C81 H81A 0.9900
C81 H81B 0.9900
C82 C83 1.404(14)
C82 H82A 0.9900
C82 H82B 0.9900
C83 C84 1.402(13)
C83 H83A 0.9900
C83 H83B 0.9900
C84 H84A 0.9900
C84 H84B 0.9900
C18 C184 1.492(9)
C18 C182 1.494(12)
C18 C185 1.497(7)
C18 C181 1.507(11)
C18 C186 1.570(9)
C18 C183 1.590(11)
C181 H18A 0.9800
C181 H18B 0.9800
C181 H18C 0.9800
C182 H18D 0.9800
C182 H18E 0.9800
C182 H18F 0.9800
C183 H18G 0.9800
C183 H18H 0.9800
C183 H18I 0.9800
C191 H19A 0.9800
C191 H19B 0.9800
C191 H19C 0.9800
C192 H19D 0.9800
C192 H19E 0.9800
C192 H19F 0.9800
C193 H19G 0.9800
C193 H19H 0.9800
C193 H19I 0.9800
C281 H28A 0.9800
C281 H28B 0.9800
C281 H28C 0.9800
C282 H28D 0.9800
C282 H28E 0.9800
C282 H28F 0.9800
C283 H28G 0.9800
C283 H28H 0.9800
C283 H28I 0.9800
C291 H29A 0.9800
C291 H29B 0.9800
C291 H29C 0.9800
C292 H29D 0.9800
C292 H29E 0.9800
C292 H29F 0.9800
C293 H29G 0.9800
C293 H29H 0.9800
C293 H29I 0.9800
C381 H38A 0.9800
C381 H38B 0.9800
C381 H38C 0.9800
C382 H38D 0.9800
C382 H38E 0.9800
C382 H38F 0.9800
C383 H38G 0.9800
C383 H38H 0.9800
C383 H38I 0.9800
C391 H39A 0.9800
C391 H39B 0.9800
C391 H39C 0.9800
C392 H39D 0.9800
C392 H39E 0.9800
C392 H39F 0.9800
C393 H39G 0.9800
C393 H39H 0.9800
C393 H39I 0.9800
C481 H48A 0.9800
C481 H48B 0.9800
C481 H48C 0.9800
C482 H48D 0.9800
C482 H48E 0.9800
C482 H48F 0.9800
C483 H48G 0.9800
C483 H48H 0.9800
C483 H48I 0.9800
C491 H49A 0.9800
C491 H49B 0.9800
C491 H49C 0.9800
C492 H49D 0.9800
C492 H49E 0.9800
C492 H49F 0.9800
C493 H49G 0.9800
C493 H49H 0.9800
C493 H49I 0.9800
C184 H18J 0.9800
C184 H18K 0.9800
C184 H18L 0.9800
C185 H18M 0.9800
C185 H18N 0.9800
C185 H18O 0.9800
C186 H18P 0.9800
C186 H18Q 0.9800
C186 H18R 0.9800
C484 H48J 0.9800
C484 H48K 0.9800
C484 H48L 0.9800
C485 H48M 0.9800
C485 H48N 0.9800
C485 H48O 0.9800
C486 H48P 0.9800
C486 H48Q 0.9800
C486 H48R 0.9800

loop_
_geom_torsion_atom_site_label_1
_geom_torsion_atom_site_label_2
_geom_torsion_atom_site_label_3
_geom_torsion_atom_site_label_4
_geom_torsion
O3 Al1 O1 C11 -127.3(7)
O4 Al1 O1 C11 105.8(7)
O2 Al1 O1 C11 -6.9(7)
O1 Al1 O2 C21 -79.4(4)
O3 Al1 O2 C21 40.0(4)
O4 Al1 O2 C21 165.0(4)
O1 Al1 O3 C31 -145.3(6)
O4 Al1 O3 C31 -25.9(7)
O2 Al1 O3 C31 88.2(6)
O1 Al1 O4 C41 49.6(4)
O3 Al1 O4 C41 -69.3(4)
O2 Al1 O4 C41 173.1(4)
O8 Na1 O5 C54 128.9(14)
O6 Na1 O5 C54 27.5(14)
O7 Na1 O5 C54 -118.0(14)
O8 Na1 O5 C51 -49.8(7)
O6 Na1 O5 C51 -151.2(7)
O7 Na1 O5 C51 63.3(7)
O5 Na1 O6 C61 -16.0(6)
O8 Na1 O6 C61 -118.4(5)
O7 Na1 O6 C61 129.0(5)
O5 Na1 O6 C64 162.3(5)
O8 Na1 O6 C64 59.9(5)
O7 Na1 O6 C64 -52.7(5)
O5 Na1 O7 C74 -28.3(6)
O8 Na1 O7 C74 81.9(5)
O6 Na1 O7 C74 -169.1(5)
O5 Na1 O7 C71 146.3(5)
O8 Na1 O7 C71 -103.6(5)
O6 Na1 O7 C71 5.4(6)
O5 Na1 O8 C81 102.4(6)
O6 Na1 O8 C81 -147.8(6)
O7 Na1 O8 C81 -22.4(6)
O5 Na1 O8 C84 -68.5(9)
O6 Na1 O8 C84 41.3(9)
O7 Na1 O8 C84 166.7(8)
Al1 O1 C11 C12 12.5(9)
Al1 O1 C11 C16 -168.7(5)
O1 C11 C12 C13 -179.9(4)
C16 C11 C12 C13 1.3(6)
O1 C11 C12 C17 0.2(6)
C16 C11 C12 C17 -178.7(4)
C11 C12 C13 C14 -0.7(6)
C17 C12 C13 C14 179.3(4)
C12 C13 C14 C15 0.2(6)
C12 C13 C14 C18 -179.2(4)
C13 C14 C15 C16 -0.4(6)
C18 C14 C15 C16 179.1(4)
C14 C15 C16 C11 1.0(6)
C14 C15 C16 C19 179.8(4)
O1 C11 C16 C15 179.8(3)
C12 C11 C16 C15 -1.4(6)
O1 C11 C16 C19 1.0(6)
C12 C11 C16 C19 179.8(4)
C13 C12 C17 C27 -111.6(4)
C11 C12 C17 C27 68.4(5)
C15 C16 C19 C193 -116.7(4)
C11 C16 C19 C193 62.1(5)
C15 C16 C19 C191 121.5(4)
C11 C16 C19 C191 -59.7(5)
C15 C16 C19 C192 1.7(5)
C11 C16 C19 C192 -179.5(4)
Al1 O2 C21 C26 -126.4(4)
Al1 O2 C21 C22 54.2(6)
O2 C21 C22 C23 -178.2(4)
C26 C21 C22 C23 2.4(6)
O2 C21 C22 C27 -2.1(6)
C26 C21 C22 C27 178.5(4)
C21 C22 C23 C24 0.2(7)
C27 C22 C23 C24 -175.9(4)
C22 C23 C24 C25 -2.0(7)
C22 C23 C24 C28 176.3(4)
C23 C24 C25 C26 1.4(7)
C28 C24 C25 C26 -176.9(4)
C24 C25 C26 C21 1.0(7)
C24 C25 C26 C29 179.1(4)
O2 C21 C26 C25 177.7(4)
C22 C21 C26 C25 -2.9(6)
O2 C21 C26 C29 -0.4(6)
C22 C21 C26 C29 179.0(4)
C23 C22 C27 C17 -120.6(4)
C21 C22 C27 C17 63.3(5)
C12 C17 C27 C22 -161.5(3)
C23 C24 C28 C282 -176.3(5)
C25 C24 C28 C282 2.0(7)
C23 C24 C28 C283 63.0(7)
C25 C24 C28 C283 -118.7(6)
C23 C24 C28 C281 -55.1(7)
C25 C24 C28 C281 123.2(6)
C25 C26 C29 C291 -116.7(5)
C21 C26 C29 C291 61.3(6)
C25 C26 C29 C292 121.8(5)
C21 C26 C29 C292 -60.2(6)
C25 C26 C29 C293 3.1(7)
C21 C26 C29 C293 -179.0(5)
Al1 O3 C31 C32 21.6(8)
Al1 O3 C31 C36 -159.9(5)
O3 C31 C32 C33 -177.5(4)
C36 C31 C32 C33 3.9(6)
O3 C31 C32 C37 3.5(6)
C36 C31 C32 C37 -175.0(4)
C31 C32 C33 C34 -1.7(6)
C37 C32 C33 C34 177.2(4)
C32 C33 C34 C35 -0.8(6)
C32 C33 C34 C38 177.7(4)
C33 C34 C35 C36 1.2(7)
C38 C34 C35 C36 -177.3(4)
C34 C35 C36 C31 0.9(7)
C34 C35 C36 C39 179.0(4)
O3 C31 C36 C35 178.0(4)
C32 C31 C36 C35 -3.5(6)
O3 C31 C36 C39 -0.1(6)
C32 C31 C36 C39 178.5(4)
C33 C32 C37 C47 -113.3(4)
C31 C32 C37 C47 65.6(5)
C33 C34 C38 C383 -89.5(6)
C35 C34 C38 C383 89.0(6)
C33 C34 C38 C382 149.1(6)
C35 C34 C38 C382 -32.4(7)
C33 C34 C38 C381 29.6(7)
C35 C34 C38 C381 -152.0(6)
C35 C36 C39 C392 -112.2(5)
C31 C36 C39 C392 65.7(5)
C35 C36 C39 C391 125.8(5)
C31 C36 C39 C391 -56.2(6)
C35 C36 C39 C393 6.5(6)
C31 C36 C39 C393 -175.5(4)
Al1 O4 C41 C42 52.6(5)
Al1 O4 C41 C46 -128.7(4)
O4 C41 C42 C43 -179.3(3)
C46 C41 C42 C43 2.0(6)
O4 C41 C42 C47 -2.3(5)
C46 C41 C42 C47 179.0(3)
C41 C42 C43 C44 -0.8(6)
C47 C42 C43 C44 -177.8(4)
C42 C43 C44 C45 -0.6(6)
C42 C43 C44 C48 178.6(4)
C43 C44 C45 C46 1.0(6)
C48 C44 C45 C46 -178.2(4)
C44 C45 C46 C41 0.1(6)
C44 C45 C46 C49 178.0(4)
O4 C41 C46 C45 179.7(3)
C42 C41 C46 C45 -1.6(6)
O4 C41 C46 C49 1.9(6)
C42 C41 C46 C49 -179.4(4)
C43 C42 C47 C37 -120.3(4)
C41 C42 C47 C37 62.7(5)
C32 C37 C47 C42 -161.2(3)
C43 C44 C48 C485 0.4(14)
C45 C44 C48 C485 179.6(13)
C43 C44 C48 C482 -177.0(6)
C45 C44 C48 C482 2.1(8)
C43 C44 C48 C481 58.3(7)
C45 C44 C48 C481 -122.6(6)
C43 C44 C48 C484 -126.8(10)
C45 C44 C48 C484 52.3(11)
C43 C44 C48 C483 -58.0(7)
C45 C44 C48 C483 121.1(6)
C43 C44 C48 C486 123.7(12)
C45 C44 C48 C486 -57.2(12)
C45 C46 C49 C491 2.7(6)
C41 C46 C49 C491 -179.6(4)
C45 C46 C49 C493 -117.2(4)
C41 C46 C49 C493 60.5(5)
C45 C46 C49 C492 121.9(4)
C41 C46 C49 C492 -60.4(5)
C54 O5 C51 C52 0.9(14)
Na1 O5 C51 C52 180.0(6)
O5 C51 C52 C53 -18.4(13)
C51 C52 C53 C54 27.3(15)
C51 O5 C54 C53 18.7(18)
Na1 O5 C54 C53 -160.0(8)
C52 C53 C54 O5 -29.3(18)
C64 O6 C61 C62 -5.8(7)
Na1 O6 C61 C62 172.7(4)
O6 C61 C62 C63 22.4(7)
C61 C62 C63 C64 -30.1(7)
C61 O6 C64 C63 -13.8(7)
Na1 O6 C64 C63 167.6(4)
C62 C63 C64 O6 27.5(7)
C74 O7 C71 C72 -9.8(9)
Na1 O7 C71 C72 175.2(5)
O7 C71 C72 C73 8.3(11)
C71 C72 C73 C74 -4.1(12)
C71 O7 C74 C73 7.5(9)
Na1 O7 C74 C73 -177.1(5)
C72 C73 C74 O7 -1.9(11)
C84 O8 C81 C82 -11.6(11)
Na1 O8 C81 C82 176.2(5)
O8 C81 C82 C83 17.7(12)
C81 C82 C83 C84 -16.6(16)
C81 O8 C84 C83 1.1(15)
Na1 O8 C84 C83 173.5(10)
C82 C83 C84 O8 10.3(18)
C15 C14 C18 C184 -115.6(8)
C13 C14 C18 C184 63.8(8)
C15 C14 C18 C182 -170.0(14)
C13 C14 C18 C182 9.5(15)
C15 C14 C18 C185 10.3(8)
C13 C14 C18 C185 -170.2(7)
C15 C14 C18 C181 61.0(10)
C13 C14 C18 C181 -119.6(10)
C15 C14 C18 C186 127.9(8)
C13 C14 C18 C186 -52.6(8)
C15 C14 C18 C183 -51.6(10)
C13 C14 C18 C183 127.9(9)
